data_4123380
loop_
_publ_author_name
'Panda, Manas K.'
'Run\<cevski, Tom\<ce'
'Husain, Ahmad'
'Dinnebier, Robert E.'
'Naumov, Pan\<ce'

_publ_section_title
;
 Perpetually self-propelling chiral single crystals.
;
_journal_issue 5
_journal_name_full 'Journal of the American Chemical Society'
_journal_page_first 1895
_journal_page_last 1902
_journal_paper_doi 10.1021/ja5111927
_journal_volume 137
_journal_year 2015
_chemical_absolute_configuration d
_chemical_formula_moiety 'C5 H7 N O3'
_chemical_formula_sum 'C5 H7 N O3'
_chemical_formula_weight 129.12
_chemical_name_common 'D-pyroglutamic acid'
_chemical_name_systematic
;
 ?
;
_space_group_crystal_system orthorhombic
_space_group_IT_number 19
_space_group_name_Hall 'P 2ac 2ab'
_space_group_name_H-M_alt 'P 21 21 21'
_symmetry_space_group_name_Hall 'P 2ac 2ab'
_symmetry_space_group_name_H-M 'P 21 21 21'
_atom_sites_solution_hydrogens geom
_audit_creation_method SHELXL-2013
_cell_angle_alpha 90
_cell_angle_beta 90
_cell_angle_gamma 90
_cell_formula_units_Z 12
_cell_length_a 8.9496(3)
_cell_length_b 13.2294(4)
_cell_length_c 14.5958(5)
_cell_measurement_reflns_used 6701
_cell_measurement_temperature 150(2)
_cell_measurement_theta_max 31.27
_cell_measurement_theta_min 2.67
_cell_volume 1728.11(10)
_computing_cell_refinement 'Bruker SAINT'
_computing_data_collection 'Bruker APEX2'
_computing_data_reduction 'Bruker SAINT'
_computing_molecular_graphics 'X-SEED (Barbour, 2001; Atwood & Barbour, 2003)'
_computing_structure_refinement 'SHELXL-2013 (Sheldrick, 2013)'
_computing_structure_solution 'SHELXS-97 (Sheldrick, 2008)'
_diffrn_ambient_temperature 150(2)
_diffrn_measured_fraction_theta_full 1.000
_diffrn_measured_fraction_theta_max 0.966
_diffrn_measurement_device_type 'Bruker APEX-II CCD'
_diffrn_measurement_method '\f and \w scans'
_diffrn_radiation_source 'sealed tube'
_diffrn_radiation_type MoK\a
_diffrn_radiation_wavelength 0.71073
_diffrn_reflns_av_R_equivalents 0.0241
_diffrn_reflns_av_unetI/netI 0.0296
_diffrn_reflns_Laue_measured_fraction_full 1.000
_diffrn_reflns_Laue_measured_fraction_max 0.966
_diffrn_reflns_limit_h_max 13
_diffrn_reflns_limit_h_min -13
_diffrn_reflns_limit_k_max 19
_diffrn_reflns_limit_k_min -19
_diffrn_reflns_limit_l_max 21
_diffrn_reflns_limit_l_min -21
_diffrn_reflns_number 18710
_diffrn_reflns_point_group_measured_fraction_full 0.999
_diffrn_reflns_point_group_measured_fraction_max 0.948
_diffrn_reflns_theta_full 25.242
_diffrn_reflns_theta_max 32.444
_diffrn_reflns_theta_min 2.078
_exptl_absorpt_coefficient_mu 0.124
_exptl_absorpt_correction_type multi-scan
_exptl_absorpt_process_details sadabs
_exptl_crystal_colour colourless
_exptl_crystal_density_diffrn 1.489
_exptl_crystal_description rod
_exptl_crystal_F_000 816
_exptl_crystal_size_max 0.230
_exptl_crystal_size_mid 0.063
_exptl_crystal_size_min 0.048
_exptl_transmission_factor_max 0.7464
_exptl_transmission_factor_min 0.6784
_refine_diff_density_max 0.547
_refine_diff_density_min -0.261
_refine_diff_density_rms 0.047
_refine_ls_abs_structure_details
;
 Flack x determined using 1994 quotients [(I+)-(I-)]/[(I+)+(I-)]
 (Parsons and Flack (2004), Acta Cryst. A60, s61).
;
_refine_ls_extinction_method none
_refine_ls_goodness_of_fit_ref 1.030
_refine_ls_hydrogen_treatment constr
_refine_ls_matrix_type full
_refine_ls_number_parameters 244
_refine_ls_number_reflns 5899
_refine_ls_number_restraints 0
_refine_ls_restrained_S_all 1.030
_refine_ls_R_factor_all 0.0514
_refine_ls_R_factor_gt 0.0407
_refine_ls_shift/su_max 0.000
_refine_ls_shift/su_mean 0.000
_refine_ls_structure_factor_coef Fsqd
_refine_ls_weighting_details 'w=1/[\s^2^(Fo^2^)+(0.0583P)^2^+0.1984P] where P=(Fo^2^+2Fc^2^)/3'
_refine_ls_weighting_scheme calc
_refine_ls_wR_factor_gt 0.0999
_refine_ls_wR_factor_ref 0.1065
_reflns_Friedel_coverage 0.749
_reflns_Friedel_fraction_full 0.998
_reflns_Friedel_fraction_max 0.926
_reflns_number_gt 5085
_reflns_number_total 5899
_reflns_threshold_expression 'I > 2\s(I)'
_cod_data_source_file ja5111927_si_017.cif
_cod_data_source_block DPGA150K
_cod_depositor_comments 'Adding full bibliography for 4123369--4123385.cif.'
_cod_database_code 4123380
_shelx_space_group_comment
;
The symmetry employed for this shelxl refinement is uniquely defined
by the following loop, which should always be used as a source of
symmetry information in preference to the above space-group names.
They are only intended as comments.
;
_shelx_estimated_absorpt_t_min 0.972
_shelx_estimated_absorpt_t_max 0.994
_shelxl_version_number 2013-4

loop_
_space_group_symop_operation_xyz
'x, y, z'
'-x+1/2, -y, z+1/2'
'x+1/2, -y+1/2, -z'
'-x, y+1/2, -z+1/2'

loop_
_atom_site_label
_atom_site_type_symbol
_atom_site_fract_x
_atom_site_fract_y
_atom_site_fract_z
_atom_site_U_iso_or_equiv
_atom_site_adp_type
_atom_site_occupancy
_atom_site_site_symmetry_order
_atom_site_calc_flag
_atom_site_refinement_flags_posn
_atom_site_refinement_flags_adp
O1A O 0.1762(2) 0.24415(11) 0.84471(10) 0.0380(4) Uani 1 1 d . .
H1A H 0.1768 0.2689 0.8977 0.046 Uiso 1 1 calc R U
O2A O 0.35246(18) 0.36098(13) 0.81945(10) 0.0366(4) Uani 1 1 d . .
O3A O 0.41394(16) 0.37401(12) 0.50245(9) 0.0295(3) Uani 1 1 d . .
O1C O -0.24744(19) 0.62831(11) 0.18906(9) 0.0338(3) Uani 1 1 d . .
H1C H -0.2502 0.6115 0.1336 0.041 Uiso 1 1 calc R U
O3C O -0.15712(16) 0.41532(11) 0.52800(9) 0.0288(3) Uani 1 1 d . .
O2C O -0.15361(17) 0.47304(11) 0.20635(9) 0.0294(3) Uani 1 1 d . .
O1B O 0.36370(16) 0.43319(11) 0.33929(9) 0.0299(3) Uani 1 1 d . .
H1B H 0.3576 0.4156 0.3945 0.036 Uiso 1 1 calc R U
O3B O 0.10874(16) 0.30373(12) 0.00588(9) 0.0296(3) Uani 1 1 d . .
O2B O 0.13296(15) 0.36831(11) 0.33161(9) 0.0263(3) Uani 1 1 d . .
N1A N 0.38738(18) 0.29699(13) 0.64036(11) 0.0255(3) Uani 1 1 d . .
H1A1 H 0.4811 0.3044 0.6572 0.031 Uiso 1 1 calc R U
N1C N -0.12374(17) 0.49671(12) 0.39208(10) 0.0228(3) Uani 1 1 d . .
H1C1 H -0.0472 0.4601 0.3738 0.027 Uiso 1 1 calc R U
N1B N 0.13558(17) 0.38346(13) 0.14297(11) 0.0253(3) Uani 1 1 d . .
H1B1 H 0.0440 0.3723 0.1625 0.030 Uiso 1 1 calc R U
C1A C 0.2755(2) 0.29049(14) 0.79397(12) 0.0224(3) Uani 1 1 d . .
C2A C 0.2769(3) 0.24816(14) 0.69797(13) 0.0283(4) Uani 1 1 d . .
H2A H 0.2951 0.1736 0.6997 0.034 Uiso 1 1 calc R U
C3A C 0.1282(3) 0.2710(2) 0.64781(15) 0.0429(6) Uani 1 1 d . .
H3A1 H 0.0648 0.2098 0.6449 0.052 Uiso 1 1 calc R U
H3A2 H 0.0723 0.3251 0.6797 0.052 Uiso 1 1 calc R U
C4A C 0.1735(2) 0.30471(16) 0.55220(13) 0.0285(4) Uani 1 1 d . .
H4A1 H 0.1572 0.2499 0.5072 0.034 Uiso 1 1 calc R U
H4A2 H 0.1154 0.3648 0.5330 0.034 Uiso 1 1 calc R U
C5A C 0.3364(2) 0.32970(13) 0.56008(12) 0.0210(3) Uani 1 1 d . .
C4C C -0.3214(2) 0.55462(14) 0.47954(12) 0.0236(3) Uani 1 1 d . .
H4C1 H -0.2968 0.6098 0.5227 0.028 Uiso 1 1 calc R U
H4C2 H -0.4136 0.5204 0.5006 0.028 Uiso 1 1 calc R U
C3C C -0.3398(2) 0.59508(14) 0.38188(12) 0.0239(3) Uani 1 1 d . .
H3C1 H -0.3675 0.6675 0.3824 0.029 Uiso 1 1 calc R U
H3C2 H -0.4172 0.5567 0.3482 0.029 Uiso 1 1 calc R U
C2C C -0.18471(19) 0.57949(13) 0.33868(12) 0.0202(3) Uani 1 1 d . .
H2C H -0.1224 0.6415 0.3475 0.024 Uiso 1 1 calc R U
C1C C -0.19262(19) 0.55309(14) 0.23805(12) 0.0211(3) Uani 1 1 d . .
C5C C -0.1942(2) 0.48093(13) 0.47156(12) 0.0214(3) Uani 1 1 d . .
C4B C 0.3455(2) 0.38339(15) 0.05071(12) 0.0250(4) Uani 1 1 d . .
H4B1 H 0.3538 0.4415 0.0083 0.030 Uiso 1 1 calc R U
H4B2 H 0.4075 0.3271 0.0271 0.030 Uiso 1 1 calc R U
C3B C 0.3935(2) 0.41314(17) 0.14785(13) 0.0275(4) Uani 1 1 d . .
H3B1 H 0.4607 0.4725 0.1467 0.033 Uiso 1 1 calc R U
H3B2 H 0.4451 0.3564 0.1788 0.033 Uiso 1 1 calc R U
C2B C 0.2455(2) 0.43857(14) 0.19624(12) 0.0216(3) Uani 1 1 d . .
H2B H 0.2257 0.5127 0.1907 0.026 Uiso 1 1 calc R U
C1B C 0.2400(2) 0.40850(14) 0.29644(12) 0.0211(3) Uani 1 1 d . .
C5B C 0.1852(2) 0.35116(13) 0.06179(12) 0.0212(3) Uani 1 1 d . .

loop_
_atom_site_aniso_label
_atom_site_aniso_U_11
_atom_site_aniso_U_22
_atom_site_aniso_U_33
_atom_site_aniso_U_23
_atom_site_aniso_U_13
_atom_site_aniso_U_12
O1A 0.0532(10) 0.0403(8) 0.0206(6) -0.0064(6) 0.0112(7) -0.0203(8)
O2A 0.0334(8) 0.0513(9) 0.0250(7) -0.0034(6) -0.0013(6) -0.0138(7)
O3A 0.0253(6) 0.0452(8) 0.0180(6) 0.0050(6) 0.0007(5) -0.0043(6)
O1C 0.0543(10) 0.0269(7) 0.0201(6) 0.0007(5) -0.0048(7) 0.0058(7)
O3C 0.0324(7) 0.0352(7) 0.0188(6) 0.0016(5) 0.0003(5) 0.0093(6)
O2C 0.0362(7) 0.0325(7) 0.0197(6) -0.0016(5) 0.0010(6) 0.0099(6)
O1B 0.0262(6) 0.0453(8) 0.0181(6) 0.0045(6) -0.0019(5) -0.0065(6)
O3B 0.0261(6) 0.0435(8) 0.0193(6) -0.0038(6) -0.0005(5) -0.0036(6)
O2B 0.0217(6) 0.0359(7) 0.0213(6) 0.0026(5) 0.0032(5) 0.0003(6)
N1A 0.0234(7) 0.0354(9) 0.0177(7) 0.0017(6) 0.0004(6) 0.0046(7)
N1C 0.0191(7) 0.0327(8) 0.0166(7) -0.0014(6) 0.0006(5) 0.0046(6)
N1B 0.0173(6) 0.0420(9) 0.0167(6) -0.0022(6) 0.0011(5) 0.0031(6)
C1A 0.0234(8) 0.0252(8) 0.0187(8) 0.0023(6) -0.0010(7) 0.0044(7)
C2A 0.0423(11) 0.0230(9) 0.0195(8) 0.0006(7) 0.0029(8) -0.0027(8)
C3A 0.0341(11) 0.0716(16) 0.0231(10) 0.0054(10) -0.0033(8) -0.0246(11)
C4A 0.0250(8) 0.0374(10) 0.0230(9) 0.0020(7) -0.0034(7) -0.0061(8)
C5A 0.0237(8) 0.0225(7) 0.0167(7) -0.0020(6) -0.0001(7) 0.0028(6)
C4C 0.0230(8) 0.0277(8) 0.0200(8) -0.0010(6) 0.0051(7) 0.0041(7)
C3C 0.0215(8) 0.0270(8) 0.0232(8) 0.0004(7) 0.0030(7) 0.0033(7)
C2C 0.0194(7) 0.0233(7) 0.0177(7) -0.0014(6) 0.0002(6) -0.0025(6)
C1C 0.0205(7) 0.0257(8) 0.0173(7) 0.0013(6) 0.0022(6) -0.0021(6)
C5C 0.0201(7) 0.0267(8) 0.0174(7) -0.0047(6) -0.0010(6) -0.0004(6)
C4B 0.0224(8) 0.0344(9) 0.0182(8) -0.0004(7) 0.0047(7) -0.0021(7)
C3B 0.0222(8) 0.0388(10) 0.0214(8) -0.0033(7) 0.0029(7) -0.0045(8)
C2B 0.0245(8) 0.0232(8) 0.0169(7) 0.0003(6) 0.0004(7) 0.0026(6)
C1B 0.0209(7) 0.0248(8) 0.0177(7) -0.0009(6) 0.0006(6) 0.0046(6)
C5B 0.0214(7) 0.0251(8) 0.0171(7) 0.0019(6) 0.0004(7) 0.0034(6)

loop_
_atom_type_symbol
_atom_type_description
_atom_type_scat_dispersion_real
_atom_type_scat_dispersion_imag
_atom_type_scat_source
C C 0.0033 0.0016 'International Tables Vol C Tables 4.2.6.8 and 6.1.1.4'
H H 0.0000 0.0000 'International Tables Vol C Tables 4.2.6.8 and 6.1.1.4'
N N 0.0061 0.0033 'International Tables Vol C Tables 4.2.6.8 and 6.1.1.4'
O O 0.0106 0.0060 'International Tables Vol C Tables 4.2.6.8 and 6.1.1.4'

loop_
_geom_angle_atom_site_label_1
_geom_angle_atom_site_label_2
_geom_angle_atom_site_label_3
_geom_angle
C1A O1A H1A 109.5
C1C O1C H1C 109.5
C1B O1B H1B 109.5
C5A N1A C2A 114.99(16)
C5A N1A H1A1 122.5
C2A N1A H1A1 122.5
C5C N1C C2C 114.00(15)
C5C N1C H1C1 123.0
C2C N1C H1C1 123.0
C5B N1B C2B 114.28(15)
C5B N1B H1B1 122.9
C2B N1B H1B1 122.9
O2A C1A O1A 124.73(18)
O2A C1A C2A 124.29(17)
O1A C1A C2A 110.92(16)
N1A C2A C1A 112.27(16)
N1A C2A C3A 102.99(15)
C1A C2A C3A 111.07(18)
N1A C2A H2A 110.1
C1A C2A H2A 110.1
C3A C2A H2A 110.1
C4A C3A C2A 105.21(18)
C4A C3A H3A1 110.7
C2A C3A H3A1 110.7
C4A C3A H3A2 110.7
C2A C3A H3A2 110.7
H3A1 C3A H3A2 108.8
C5A C4A C3A 104.68(16)
C5A C4A H4A1 110.8
C3A C4A H4A1 110.8
C5A C4A H4A2 110.8
C3A C4A H4A2 110.8
H4A1 C4A H4A2 108.9
O3A C5A N1A 124.11(17)
O3A C5A C4A 126.67(17)
N1A C5A C4A 109.22(16)
C5C C4C C3C 103.64(14)
C5C C4C H4C1 111.0
C3C C4C H4C1 111.0
C5C C4C H4C2 111.0
C3C C4C H4C2 111.0
H4C1 C4C H4C2 109.0
C4C C3C C2C 103.74(14)
C4C C3C H3C1 111.0
C2C C3C H3C1 111.0
C4C C3C H3C2 111.0
C2C C3C H3C2 111.0
H3C1 C3C H3C2 109.0
N1C C2C C1C 111.42(14)
N1C C2C C3C 102.73(14)
C1C C2C C3C 112.76(14)
N1C C2C H2C 109.9
C1C C2C H2C 109.9
C3C C2C H2C 109.9
O2C C1C O1C 124.14(17)
O2C C1C C2C 124.17(16)
O1C C1C C2C 111.69(15)
O3C C5C N1C 123.99(17)
O3C C5C C4C 127.15(16)
N1C C5C C4C 108.86(16)
C5B C4B C3B 103.89(14)
C5B C4B H4B1 111.0
C3B C4B H4B1 111.0
C5B C4B H4B2 111.0
C3B C4B H4B2 111.0
H4B1 C4B H4B2 109.0
C4B C3B C2B 103.89(15)
C4B C3B H3B1 111.0
C2B C3B H3B1 111.0
C4B C3B H3B2 111.0
C2B C3B H3B2 111.0
H3B1 C3B H3B2 109.0
N1B C2B C1B 111.30(15)
N1B C2B C3B 103.17(14)
C1B C2B C3B 114.42(15)
N1B C2B H2B 109.2
C1B C2B H2B 109.2
C3B C2B H2B 109.2
O2B C1B O1B 125.10(17)
O2B C1B C2B 123.37(17)
O1B C1B C2B 111.52(15)
O3B C5B N1B 124.37(18)
O3B C5B C4B 126.89(17)
N1B C5B C4B 108.74(16)

loop_
_geom_bond_atom_site_label_1
_geom_bond_atom_site_label_2
_geom_bond_distance
O1A C1A 1.310(2)
O1A H1A 0.8400
O2A C1A 1.217(2)
O3A C5A 1.238(2)
O1C C1C 1.320(2)
O1C H1C 0.8400
O3C C5C 1.242(2)
O2C C1C 1.207(2)
O1B C1B 1.313(2)
O1B H1B 0.8400
O3B C5B 1.236(2)
O2B C1B 1.210(2)
N1A C5A 1.330(2)
N1A C2A 1.450(3)
N1A H1A1 0.8800
N1C C5C 1.337(2)
N1C C2C 1.451(2)
N1C H1C1 0.8800
N1B C5B 1.335(2)
N1B C2B 1.450(2)
N1B H1B1 0.8800
C1A C2A 1.509(3)
C2A C3A 1.549(3)
C2A H2A 1.0000
C3A C4A 1.520(3)
C3A H3A1 0.9900
C3A H3A2 0.9900
C4A C5A 1.500(3)
C4A H4A1 0.9900
C4A H4A2 0.9900
C4C C5C 1.504(2)
C4C C3C 1.532(3)
C4C H4C1 0.9900
C4C H4C2 0.9900
C3C C2C 1.539(3)
C3C H3C1 0.9900
C3C H3C2 0.9900
C2C C1C 1.511(2)
C2C H2C 1.0000
C4B C5B 1.506(3)
C4B C3B 1.533(3)
C4B H4B1 0.9900
C4B H4B2 0.9900
C3B C2B 1.538(2)
C3B H3B1 0.9900
C3B H3B2 0.9900
C2B C1B 1.516(2)
C2B H2B 1.0000

loop_
_geom_hbond_atom_site_label_D
_geom_hbond_atom_site_label_H
_geom_hbond_atom_site_label_A
_geom_hbond_distance_DH
_geom_hbond_distance_HA
_geom_hbond_distance_DA
_geom_hbond_angle_DHA
_geom_hbond_site_symmetry_A
O1A H1A O3B 0.84 1.75 2.553(2) 158.2 1_556
O1C H1C O3C 0.84 1.79 2.5668(19) 153.9 2_464
O1B H1B O3A 0.84 1.74 2.5468(19) 159.2 .
N1A H1A1 O1C 0.88 2.59 3.445(2) 165.3 2_565
N1C H1C1 O2B 0.88 2.11 2.990(2) 178.2 .
N1B H1B1 O2C 0.88 2.31 2.993(2) 135.0 .
C2A H2A O2C 1.00 2.42 3.301(2) 146.7 3_556
C3A H3A1 O1B 0.99 2.62 3.597(3) 168.6 3_456
C4A H4A2 O3C 0.99 2.53 3.319(3) 136.6 .
C4C H4C2 O3A 0.99 2.48 3.381(2) 151.7 1_455
C3C H3C2 O1B 0.99 2.56 3.466(2) 152.9 1_455
C2C H2C O2A 1.00 2.45 3.089(2) 121.1 2_564
C4B H4B2 O3B 0.99 2.54 3.515(2) 166.9 3
C3B H3B2 O1A 0.99 2.48 3.278(3) 137.0 3_556
C2B H2B O2A 1.00 2.61 3.322(2) 128.1 2_564

loop_
_geom_torsion_atom_site_label_1
_geom_torsion_atom_site_label_2
_geom_torsion_atom_site_label_3
_geom_torsion_atom_site_label_4
_geom_torsion
C5A N1A C2A C1A -129.59(17)
C5A N1A C2A C3A -10.0(2)
O2A C1A C2A N1A 3.5(3)
O1A C1A C2A N1A -179.20(16)
O2A C1A C2A C3A -111.2(2)
O1A C1A C2A C3A 66.1(2)
N1A C2A C3A C4A 16.0(2)
C1A C2A C3A C4A 136.34(18)
C2A C3A C4A C5A -16.4(2)
C2A N1A C5A O3A 179.25(18)
C2A N1A C5A C4A -0.4(2)
C3A C4A C5A O3A -168.7(2)
C3A C4A C5A N1A 11.0(2)
C5C C4C C3C C2C -24.63(18)
C5C N1C C2C C1C -138.47(16)
C5C N1C C2C C3C -17.49(19)
C4C C3C C2C N1C 25.29(17)
C4C C3C C2C C1C 145.35(15)
N1C C2C C1C O2C 0.3(3)
C3C C2C C1C O2C -114.7(2)
N1C C2C C1C O1C -179.73(15)
C3C C2C C1C O1C 65.3(2)
C2C N1C C5C O3C -178.30(16)
C2C N1C C5C C4C 1.6(2)
C3C C4C C5C O3C -164.97(18)
C3C C4C C5C N1C 15.09(19)
C5B C4B C3B C2B -23.3(2)
C5B N1B C2B C1B -138.20(16)
C5B N1B C2B C3B -15.0(2)
C4B C3B C2B N1B 23.10(19)
C4B C3B C2B C1B 144.16(16)
N1B C2B C1B O2B -20.2(2)
C3B C2B C1B O2B -136.66(19)
N1B C2B C1B O1B 160.92(15)
C3B C2B C1B O1B 44.5(2)
C2B N1B C5B O3B -179.28(17)
C2B N1B C5B C4B 0.0(2)
C3B C4B C5B O3B -165.57(19)
C3B C4B C5B N1B 15.2(2)
